data_7034978
loop_
_publ_author_name
'Li, Cheng-Peng'
'Chen, Jing'
'Mu, Yu-Hai'
'Du, Miao'

_publ_section_title
;
 Exceptional sensitivity to the synthetic approach and halogen substituent
 for Zn(ii) coordination assemblies with 5-halonicotinic acids.
;
_journal_issue 24
_journal_name_full 'Dalton transactions (Cambridge, England : 2003)'
_journal_page_first 11109
_journal_page_last 11118
_journal_paper_doi 10.1039/c5dt00420a
_journal_volume 44
_journal_year 2015
_chemical_formula_sum 'C24 H14 Cl4 N4 O9 Zn2'
_chemical_formula_weight 774.93
_chemical_name_systematic
; 
 ? 
;
_space_group_IT_number 15
_symmetry_cell_setting monoclinic
_symmetry_space_group_name_Hall '-C 2yc'
_symmetry_space_group_name_H-M 'C 1 2/c 1'
_atom_sites_solution_hydrogens geom
_atom_sites_solution_primary direct
_atom_sites_solution_secondary difmap
_audit_creation_method SHELXL-97
_audit_update_record
;
2015-04-27 deposited with the CCDC.
2015-04-29 downloaded from the CCDC.
;
_cell_angle_alpha 90.00
_cell_angle_beta 94.035(3)
_cell_angle_gamma 90.00
_cell_formula_units_Z 2
_cell_length_a 12.0840(17)
_cell_length_b 9.8218(14)
_cell_length_c 11.9104(16)
_cell_measurement_reflns_used 1561
_cell_measurement_temperature 173(2)
_cell_measurement_theta_max 28.13
_cell_measurement_theta_min 2.67
_cell_volume 1410.1(3)
_computing_cell_refinement 'Bruker SMART'
_computing_data_collection 'Bruker SMART'
_computing_data_reduction 'Bruker SAINT'
_computing_molecular_graphics 'Bruker SHELXTL'
_computing_publication_material 'Bruker SHELXTL'
_computing_structure_refinement 'SHELXL-97 (Sheldrick, 1997)'
_computing_structure_solution 'SHELXS-97 (Sheldrick, 1990)'
_diffrn_ambient_temperature 173(2)
_diffrn_measured_fraction_theta_full 0.999
_diffrn_measured_fraction_theta_max 0.999
_diffrn_measurement_device_type 'CCD area detector'
_diffrn_measurement_method 'phi and omega scans'
_diffrn_radiation_monochromator graphite
_diffrn_radiation_source 'fine-focus sealed tube'
_diffrn_radiation_type MoK\a
_diffrn_radiation_wavelength 0.71073
_diffrn_reflns_av_R_equivalents 0.0319
_diffrn_reflns_av_unetI/netI 0.0351
_diffrn_reflns_limit_h_max 16
_diffrn_reflns_limit_h_min -16
_diffrn_reflns_limit_k_max 12
_diffrn_reflns_limit_k_min -13
_diffrn_reflns_limit_l_max 9
_diffrn_reflns_limit_l_min -15
_diffrn_reflns_number 5127
_diffrn_reflns_theta_full 28.30
_diffrn_reflns_theta_max 28.30
_diffrn_reflns_theta_min 2.68
_exptl_absorpt_coefficient_mu 2.140
_exptl_absorpt_correction_T_max 0.7396
_exptl_absorpt_correction_T_min 0.6993
_exptl_absorpt_correction_type multi-scan
_exptl_absorpt_process_details SADABS
_exptl_crystal_colour COLORLESS
_exptl_crystal_density_diffrn 1.825
_exptl_crystal_density_meas ?
_exptl_crystal_density_method 'not measured'
_exptl_crystal_description BLOCK
_exptl_crystal_F_000 772
_exptl_crystal_size_max 0.18
_exptl_crystal_size_mid 0.17
_exptl_crystal_size_min 0.15
_refine_diff_density_max 0.601
_refine_diff_density_min -0.368
_refine_diff_density_rms 0.079
_refine_ls_extinction_method none
_refine_ls_goodness_of_fit_ref 1.133
_refine_ls_hydrogen_treatment constr
_refine_ls_matrix_type full
_refine_ls_number_parameters 105
_refine_ls_number_reflns 1756
_refine_ls_number_restraints 3
_refine_ls_restrained_S_all 1.161
_refine_ls_R_factor_all 0.0413
_refine_ls_R_factor_gt 0.0326
_refine_ls_shift/su_max 0.000
_refine_ls_shift/su_mean 0.000
_refine_ls_structure_factor_coef Fsqd
_refine_ls_weighting_details 'calc w=1/[\s^2^(Fo^2^)+(0.0277P)^2^+2.6859P] where P=(Fo^2^+2Fc^2^)/3'
_refine_ls_weighting_scheme calc
_refine_ls_wR_factor_gt 0.0780
_refine_ls_wR_factor_ref 0.0826
_reflns_number_gt 1486
_reflns_number_total 1756
_reflns_threshold_expression >2sigma(I)
_cod_data_source_file c5dt00420a2.cif
_cod_data_source_block 4
_cod_depositor_comments
;
The following automatic conversions were performed:

'_symmetry_cell_setting' value 'Monoclinic' changed to 'monoclinic'
according to
/usr/data/users/saulius/crontab/automatic-downloads/rss-feeds/RSC/lib/dictionaries/cif_core.dic
dictionary named 'cif_core.dic' version 2.4.2 from 2011-04-26.

'_exptl_absorpt_correction_type' value 'MULTI-SCAN' changed to
'multi-scan' according to
/usr/data/users/saulius/crontab/automatic-downloads/rss-feeds/RSC/lib/dictionaries/cif_core.dic
dictionary named 'cif_core.dic' version 2.4.2 from 2011-04-26.

'_exptl_crystal_density_meas' value 'NONE' was changed to '?' - the
value is perceived as not measured.

Automatic conversion script
Id: cif_fix_values 3271 2015-04-21 07:52:19Z andrius 

 Adding full bibliography for 7034975--7034981.cif.
;
_cod_original_sg_symbol_H-M C2/c
_cod_database_code 7034978

loop_
_symmetry_equiv_pos_as_xyz
'x, y, z'
'-x, y, -z+1/2'
'x+1/2, y+1/2, z'
'-x+1/2, y+1/2, -z+1/2'
'-x, -y, -z'
'x, -y, z-1/2'
'-x+1/2, -y+1/2, -z'
'x+1/2, -y+1/2, z-1/2'

loop_
_atom_site_label
_atom_site_type_symbol
_atom_site_fract_x
_atom_site_fract_y
_atom_site_fract_z
_atom_site_U_iso_or_equiv
_atom_site_adp_type
_atom_site_occupancy
_atom_site_symmetry_multiplicity
_atom_site_calc_flag
_atom_site_refinement_flags
Zn1 Zn 0.5000 0.40669(9) 0.2500 0.0179(3) Uani 1 2 d S
Cl1 Cl 0.41787(13) 0.09185(17) -0.14836(12) 0.0325(4) Uani 1 1 d .
O2 O 0.1079(4) -0.0502(5) 0.1305(4) 0.0436(13) Uani 1 1 d .
N1 N 0.4094(3) 0.2622(4) 0.1516(4) 0.0170(9) Uani 1 1 d .
C1 C 0.2607(4) 0.1009(6) 0.1354(5) 0.0226(12) Uani 1 1 d .
C5 C 0.2885(5) 0.0645(6) 0.0283(5) 0.0254(12) Uani 1 1 d .
H5 H 0.2477 -0.0029 -0.0141 0.030 Uiso 1 1 calc R
O1 O 0.1422(4) 0.0677(5) 0.2851(5) 0.0404(12) Uani 1 1 d .
C3 C 0.4366(4) 0.2282(5) 0.0481(4) 0.0191(11) Uani 1 1 d .
H3 H 0.4975 0.2723 0.0172 0.023 Uiso 1 1 calc R
C4 C 0.3780(5) 0.1302(6) -0.0145(5) 0.0215(11) Uani 1 1 d .
C2 C 0.3234(4) 0.1986(6) 0.1942(5) 0.0202(11) Uani 1 1 d .
H2 H 0.3048 0.2217 0.2680 0.024 Uiso 1 1 calc R
C6 C 0.1639(5) 0.0363(6) 0.1883(6) 0.0306(15) Uani 1 1 d .
O3 O 0.188(3) 0.760(4) 0.956(3) 0.108(12) Uani 0.25 1 d PD
H3B H 0.2035 0.7017 0.9055 0.162 Uiso 0.25 1 d PRD
H3A H 0.2483 0.7770 1.0069 0.162 Uiso 0.25 1 d PRD

loop_
_atom_site_aniso_label
_atom_site_aniso_U_11
_atom_site_aniso_U_22
_atom_site_aniso_U_33
_atom_site_aniso_U_23
_atom_site_aniso_U_13
_atom_site_aniso_U_12
Zn1 0.0167(5) 0.0171(5) 0.0200(5) 0.000 0.0024(3) 0.000
Cl1 0.0327(8) 0.0416(9) 0.0232(8) -0.0133(6) 0.0013(6) 0.0048(7)
O2 0.033(3) 0.054(3) 0.042(3) 0.017(2) -0.009(2) -0.027(2)
N1 0.013(2) 0.017(2) 0.021(2) 0.0018(17) 0.0011(17) -0.0001(17)
C1 0.015(2) 0.019(3) 0.033(3) 0.010(2) 0.000(2) -0.001(2)
C5 0.021(3) 0.018(3) 0.036(3) 0.000(2) -0.009(2) -0.001(2)
O1 0.033(3) 0.029(3) 0.062(3) 0.009(2) 0.024(2) -0.001(2)
C3 0.014(2) 0.020(3) 0.023(3) 0.003(2) 0.003(2) 0.000(2)
C4 0.021(3) 0.022(3) 0.022(3) -0.003(2) -0.001(2) 0.004(2)
C2 0.016(2) 0.020(3) 0.025(3) 0.005(2) 0.004(2) 0.002(2)
C6 0.017(3) 0.029(3) 0.046(4) 0.020(3) -0.003(3) -0.004(2)
O3 0.09(2) 0.11(3) 0.13(3) -0.02(2) 0.04(2) -0.01(2)

loop_
_atom_type_symbol
_atom_type_description
_atom_type_scat_dispersion_real
_atom_type_scat_dispersion_imag
_atom_type_scat_source
C C 0.0033 0.0016 'International Tables Vol C Tables 4.2.6.8 and 6.1.1.4'
H H 0.0000 0.0000 'International Tables Vol C Tables 4.2.6.8 and 6.1.1.4'
N N 0.0061 0.0033 'International Tables Vol C Tables 4.2.6.8 and 6.1.1.4'
O O 0.0106 0.0060 'International Tables Vol C Tables 4.2.6.8 and 6.1.1.4'
Cl Cl 0.1484 0.1585 'International Tables Vol C Tables 4.2.6.8 and 6.1.1.4'
Zn Zn 0.2839 1.4301 'International Tables Vol C Tables 4.2.6.8 and 6.1.1.4'

loop_
_geom_angle_atom_site_label_1
_geom_angle_atom_site_label_2
_geom_angle_atom_site_label_3
_geom_angle
_geom_angle_site_symmetry_1
_geom_angle_site_symmetry_3
O2 Zn1 O2 156.1(3) 3 4
O2 Zn1 N1 94.86(18) 3 .
O2 Zn1 N1 101.28(19) 4 .
O2 Zn1 N1 101.28(19) 3 2_655
O2 Zn1 N1 94.86(18) 4 2_655
N1 Zn1 N1 94.9(2) . 2_655
O2 Zn1 O1 103.4(2) 3 4
O2 Zn1 O1 59.33(19) 4 4
N1 Zn1 O1 90.54(17) . 4
N1 Zn1 O1 154.20(17) 2_655 4
O2 Zn1 O1 59.33(19) 3 3
O2 Zn1 O1 103.4(2) 4 3
N1 Zn1 O1 154.20(17) . 3
N1 Zn1 O1 90.54(17) 2_655 3
O1 Zn1 O1 95.4(2) 4 3
O2 Zn1 C6 131.0(2) 3 4
O2 Zn1 C6 30.0(2) 4 4
N1 Zn1 C6 96.60(17) . 4
N1 Zn1 C6 124.9(2) 2_655 4
O1 Zn1 C6 29.3(2) 4 4
O1 Zn1 C6 100.88(18) 3 4
O2 Zn1 C6 30.0(2) 3 3
O2 Zn1 C6 131.0(2) 4 3
N1 Zn1 C6 124.9(2) . 3
N1 Zn1 C6 96.60(17) 2_655 3
O1 Zn1 C6 100.88(18) 4 3
O1 Zn1 C6 29.3(2) 3 3
C6 Zn1 C6 119.0(3) 4 3
C6 O2 Zn1 95.9(4) . 3_445
C3 N1 C2 118.6(5) . .
C3 N1 Zn1 121.9(3) . .
C2 N1 Zn1 119.4(4) . .
C2 C1 C5 119.0(5) . .
C2 C1 C6 119.6(6) . .
C5 C1 C6 121.4(5) . .
C4 C5 C1 117.6(5) . .
C4 C5 H5 121.2 . .
C1 C5 H5 121.2 . .
C6 O1 Zn1 82.3(4) . 3_445
N1 C3 C4 121.3(5) . .
N1 C3 H3 119.4 . .
C4 C3 H3 119.4 . .
C3 C4 C5 120.6(5) . .
C3 C4 Cl1 118.7(4) . .
C5 C4 Cl1 120.7(4) . .
N1 C2 C1 122.9(5) . .
N1 C2 H2 118.6 . .
C1 C2 H2 118.6 . .
O1 C6 O2 122.4(6) . .
O1 C6 C1 120.4(6) . .
O2 C6 C1 117.2(6) . .
O1 C6 Zn1 68.3(3) . 3_445
O2 C6 Zn1 54.1(3) . 3_445
C1 C6 Zn1 171.3(5) . 3_445
O3 O3 H3B 97.5 7_567 .
H3B O3 H3A 112.5 . .

loop_
_geom_bond_atom_site_label_1
_geom_bond_atom_site_label_2
_geom_bond_distance
_geom_bond_site_symmetry_2
Zn1 O2 2.041(5) 3
Zn1 O2 2.041(5) 4
Zn1 N1 2.099(4) .
Zn1 N1 2.099(4) 2_655
Zn1 O1 2.351(5) 4
Zn1 O1 2.351(5) 3
Zn1 C6 2.507(6) 4
Zn1 C6 2.507(6) 3
Cl1 C4 1.740(6) .
O2 C6 1.260(8) .
O2 Zn1 2.041(5) 3_445
N1 C3 1.340(7) .
N1 C2 1.342(7) .
C1 C2 1.382(8) .
C1 C5 1.388(9) .
C1 C6 1.508(8) .
C5 C4 1.386(8) .
C5 H5 0.9500 .
O1 C6 1.239(9) .
O1 Zn1 2.351(5) 3_445
C3 C4 1.382(8) .
C3 H3 0.9500 .
C2 H2 0.9500 .
C6 Zn1 2.507(6) 3_445
O3 O3 1.78(7) 7_567
O3 H3B 0.8544 .
O3 H3A 0.9307 .

loop_
_geom_torsion_atom_site_label_1
_geom_torsion_atom_site_label_2
_geom_torsion_atom_site_label_3
_geom_torsion_atom_site_label_4
_geom_torsion
_geom_torsion_site_symmetry_1
O2 Zn1 N1 C3 1.8(4) 3
O2 Zn1 N1 C3 164.0(4) 4
N1 Zn1 N1 C3 -100.0(4) 2_655
O1 Zn1 N1 C3 105.2(4) 4
O1 Zn1 N1 C3 1.5(7) 3
C6 Zn1 N1 C3 134.0(4) 4
C6 Zn1 N1 C3 1.5(5) 3
O2 Zn1 N1 C2 179.8(4) 3
O2 Zn1 N1 C2 -17.9(4) 4
N1 Zn1 N1 C2 78.0(4) 2_655
O1 Zn1 N1 C2 -76.7(4) 4
O1 Zn1 N1 C2 179.5(4) 3
C6 Zn1 N1 C2 -48.0(4) 4
C6 Zn1 N1 C2 179.6(4) 3
C2 C1 C5 C4 -0.7(8) .
C6 C1 C5 C4 179.2(5) .
C2 N1 C3 C4 0.2(8) .
Zn1 N1 C3 C4 178.2(4) .
N1 C3 C4 C5 0.3(8) .
N1 C3 C4 Cl1 179.8(4) .
C1 C5 C4 C3 0.0(8) .
C1 C5 C4 Cl1 -179.5(4) .
C3 N1 C2 C1 -0.9(8) .
Zn1 N1 C2 C1 -179.0(4) .
C5 C1 C2 N1 1.2(8) .
C6 C1 C2 N1 -178.7(5) .
Zn1 O1 C6 O2 0.4(6) 3_445
Zn1 O1 C6 C1 -179.1(5) 3_445
Zn1 O2 C6 O1 -0.5(7) 3_445
Zn1 O2 C6 C1 179.0(4) 3_445
C2 C1 C6 O1 -1.9(8) .
C5 C1 C6 O1 178.2(6) .
C2 C1 C6 O2 178.6(5) .
C5 C1 C6 O2 -1.4(8) .
